data_7106220
loop_
_publ_author_name
'Sanjeev P. Mahanta'
'B. Sathish Kumar'
'Pradeepta K. Panda'

_publ_section_title
;
 Meso-diacylated calix[4]pyrrole: Structural diversities and enhanced
 binding towards dihydrogenphosphate ion
;
_journal_name_full Chem.Commun.
_journal_page_first 4496
_journal_paper_doi 10.1039/c1cc10284b
_journal_volume 47
_journal_year 2011
_chemical_formula_sum 'C30 H36 N4 O2'
_chemical_formula_weight 484.63
_chemical_name_systematic
;
?
;
_space_group_IT_number 88
_symmetry_cell_setting tetragonal
_symmetry_space_group_name_Hall '-I 4ad'
_symmetry_space_group_name_H-M 'I 41/a :2'
_atom_sites_solution_hydrogens geom
_atom_sites_solution_primary direct
_atom_sites_solution_secondary difmap
_audit_creation_method SHELXL-97
_cell_angle_alpha 90.00
_cell_angle_beta 90.00
_cell_angle_gamma 90.00
_cell_formula_units_Z 8
_cell_length_a 21.3560(19)
_cell_length_b 21.3560(19)
_cell_length_c 11.329(2)
_cell_measurement_reflns_used 4162
_cell_measurement_temperature 273(2)
_cell_measurement_theta_max 23.09
_cell_measurement_theta_min 2.70
_cell_volume 5166.9(11)
_computing_cell_refinement CrysAlisPro
_computing_data_collection CrysAlisPro
_computing_data_reduction CrysAlisPro
_computing_molecular_graphics OLEX2
_computing_publication_material OLEX2
_computing_structure_refinement 'SHELXL-97 (Sheldrick, 1997)'
_computing_structure_solution 'SHELXS-97 (Sheldrick, 1990)'
_diffrn_ambient_temperature 273(2)
_diffrn_measured_fraction_theta_full 1.000
_diffrn_measured_fraction_theta_max 1.000
_diffrn_measurement_device_type 'Xcalibur, Eos, Gemini'
_diffrn_measurement_method '\w scans'
_diffrn_radiation_monochromator graphite
_diffrn_radiation_source 'fine-focus sealed tube'
_diffrn_radiation_type MoK\a
_diffrn_radiation_wavelength 0.71073
_diffrn_reflns_av_R_equivalents 0.0768
_diffrn_reflns_av_sigmaI/netI 0.0446
_diffrn_reflns_limit_h_max 25
_diffrn_reflns_limit_h_min -25
_diffrn_reflns_limit_k_max 25
_diffrn_reflns_limit_k_min -25
_diffrn_reflns_limit_l_max 12
_diffrn_reflns_limit_l_min -13
_diffrn_reflns_number 17738
_diffrn_reflns_theta_full 24.71
_diffrn_reflns_theta_max 24.71
_diffrn_reflns_theta_min 1.91
_exptl_absorpt_coefficient_mu 0.079
_exptl_absorpt_correction_T_max 0.9890
_exptl_absorpt_correction_T_min 0.9797
_exptl_absorpt_correction_type multi-scan
_exptl_absorpt_process_details 'SCALE3 ABSPACK'
_exptl_crystal_colour colorless
_exptl_crystal_density_diffrn 1.246
_exptl_crystal_density_method 'not measured'
_exptl_crystal_description needle
_exptl_crystal_F_000 2080
_exptl_crystal_size_max 0.26
_exptl_crystal_size_mid 0.18
_exptl_crystal_size_min 0.14
_refine_diff_density_max 0.459
_refine_diff_density_min -0.175
_refine_diff_density_rms 0.054
_refine_ls_extinction_method none
_refine_ls_goodness_of_fit_ref 1.234
_refine_ls_hydrogen_treatment mixed
_refine_ls_matrix_type full
_refine_ls_number_parameters 175
_refine_ls_number_reflns 2203
_refine_ls_number_restraints 0
_refine_ls_restrained_S_all 1.234
_refine_ls_R_factor_all 0.1238
_refine_ls_R_factor_gt 0.1076
_refine_ls_shift/su_max 0.000
_refine_ls_shift/su_mean 0.000
_refine_ls_structure_factor_coef Fsqd
_refine_ls_weighting_details 'calc w=1/[\s^2^(Fo^2^)+(0.0497P)^2^+20.2322P] where P=(Fo^2^+2Fc^2^)/3'
_refine_ls_weighting_scheme calc
_refine_ls_wR_factor_gt 0.2051
_refine_ls_wR_factor_ref 0.2133
_reflns_number_gt 1913
_reflns_number_total 2203
_reflns_threshold_expression >2sigma(I)
_cod_data_source_file c1cc10284b.txt
_cod_data_source_block 2
_cod_original_cell_volume 5167.0(12)
_cod_original_sg_symbol_H-M 'I4(1)/a '
_cod_database_code 7106220

loop_
_symmetry_equiv_pos_as_xyz
'x, y, z'
'-x+1/2, -y, z+1/2'
'-y+3/4, x+1/4, z+1/4'
'y+3/4, -x+3/4, z+3/4'
'x+1/2, y+1/2, z+1/2'
'-x+1, -y+1/2, z+1'
'-y+5/4, x+3/4, z+3/4'
'y+5/4, -x+5/4, z+5/4'
'-x, -y, -z'
'x-1/2, y, -z-1/2'
'y-3/4, -x-1/4, -z-1/4'
'-y-3/4, x-3/4, -z-3/4'
'-x+1/2, -y+1/2, -z+1/2'
'x, y+1/2, -z'
'y-1/4, -x+1/4, -z+1/4'
'-y-1/4, x-1/4, -z-1/4'

loop_
_atom_site_label
_atom_site_type_symbol
_atom_site_fract_x
_atom_site_fract_y
_atom_site_fract_z
_atom_site_U_iso_or_equiv
_atom_site_adp_type
_atom_site_occupancy
_atom_site_symmetry_multiplicity
_atom_site_calc_flag
_atom_site_refinement_flags
_atom_site_disorder_assembly
_atom_site_disorder_group
N2 N 0.53628(17) 0.42261(17) 0.1281(3) 0.0379(9) Uani 1 1 d . . .
N1 N 0.41620(18) 0.52075(17) 0.1229(3) 0.0390(9) Uani 1 1 d . . .
C6 C 0.49167(18) 0.39408(18) 0.1965(3) 0.0311(9) Uani 1 1 d . . .
C4 C 0.39967(19) 0.46518(18) 0.1764(4) 0.0341(10) Uani 1 1 d . . .
C5 C 0.4414(2) 0.42968(19) 0.2613(4) 0.0378(10) Uani 1 1 d . . .
C9 C 0.5749(2) 0.37906(18) 0.0772(4) 0.0364(10) Uani 1 1 d . . .
C1 C 0.36819(19) 0.54183(19) 0.0522(4) 0.0381(10) Uani 1 1 d . . .
C3 C 0.3412(2) 0.4522(2) 0.1368(4) 0.0467(12) Uani 1 1 d . . .
H3 H 0.3177 0.4172 0.1574 0.056 Uiso 1 1 calc R . .
C2 C 0.3219(2) 0.4996(2) 0.0604(4) 0.0459(12) Uani 1 1 d . . .
H2 H 0.2836 0.5015 0.0218 0.055 Uiso 1 1 calc R . .
C11 C 0.6418(2) 0.3441(2) -0.0845(5) 0.0509(13) Uani 1 1 d . . .
O1 O 0.68690(17) 0.30919(18) -0.0824(4) 0.0730(12) Uani 1 1 d . . .
C8 C 0.5532(2) 0.32236(19) 0.1134(4) 0.0406(11) Uani 1 1 d . . .
H8 H 0.5697 0.2837 0.0921 0.049 Uiso 1 1 calc R . .
C13 C 0.4703(2) 0.4750(2) 0.3512(4) 0.0597(14) Uani 1 1 d . . .
H13A H 0.4960 0.4521 0.4055 0.090 Uiso 1 1 calc R . .
H13B H 0.4375 0.4960 0.3937 0.090 Uiso 1 1 calc R . .
H13C H 0.4954 0.5054 0.3105 0.090 Uiso 1 1 calc R . .
C7 C 0.5019(2) 0.33208(18) 0.1881(4) 0.0393(11) Uani 1 1 d . . .
H7 H 0.4789 0.3010 0.2256 0.047 Uiso 1 1 calc R . .
C10 C 0.6338(2) 0.3948(2) 0.0087(4) 0.0456(12) Uani 1 1 d . . .
C12 C 0.4003(3) 0.3824(2) 0.3292(5) 0.0633(15) Uani 1 1 d . . .
H12A H 0.3812 0.3539 0.2744 0.095 Uiso 1 1 calc R . .
H12B H 0.3683 0.4045 0.3718 0.095 Uiso 1 1 calc R . .
H12C H 0.4259 0.3593 0.3837 0.095 Uiso 1 1 calc R . .
C15 C 0.5927(2) 0.3384(2) -0.1762(5) 0.0548(13) Uani 1 1 d . . .
H15A H 0.6049 0.3618 -0.2448 0.082 Uiso 1 1 calc R . .
H15B H 0.5539 0.3545 -0.1463 0.082 Uiso 1 1 calc R . .
H15C H 0.5875 0.2951 -0.1971 0.082 Uiso 1 1 calc R . .
C14 C 0.6909(2) 0.3915(3) 0.0954(5) 0.0576(14) Uani 1 1 d . . .
H14A H 0.6870 0.4237 0.1541 0.086 Uiso 1 1 calc R . .
H14B H 0.7291 0.3974 0.0520 0.086 Uiso 1 1 calc R . .
H14C H 0.6917 0.3512 0.1332 0.086 Uiso 1 1 calc R . .
H1A H 0.450(2) 0.5383(19) 0.140(4) 0.035(12) Uiso 1 1 d . . .
H2A H 0.5425(19) 0.459(2) 0.123(4) 0.032(12) Uiso 1 1 d . . .

loop_
_atom_site_aniso_label
_atom_site_aniso_U_11
_atom_site_aniso_U_22
_atom_site_aniso_U_33
_atom_site_aniso_U_23
_atom_site_aniso_U_13
_atom_site_aniso_U_12
N2 0.051(2) 0.0189(19) 0.044(2) 0.0011(17) 0.0116(18) 0.0000(16)
N1 0.033(2) 0.036(2) 0.048(2) 0.0020(18) 0.0071(18) -0.0064(17)
C6 0.037(2) 0.030(2) 0.026(2) 0.0053(17) 0.0011(18) 0.0000(17)
C4 0.036(2) 0.027(2) 0.039(2) -0.0026(18) 0.017(2) -0.0008(17)
C5 0.045(3) 0.036(2) 0.032(2) 0.0012(19) 0.012(2) 0.0008(19)
C9 0.045(2) 0.031(2) 0.034(2) 0.0015(19) 0.002(2) 0.0076(18)
C1 0.040(2) 0.035(2) 0.040(3) -0.002(2) 0.009(2) 0.0099(19)
C3 0.045(3) 0.030(2) 0.064(3) 0.002(2) 0.005(2) -0.007(2)
C2 0.035(2) 0.045(3) 0.058(3) 0.000(2) -0.002(2) 0.002(2)
C11 0.055(3) 0.042(3) 0.056(3) 0.005(2) 0.017(3) 0.008(2)
O1 0.059(2) 0.071(3) 0.089(3) 0.002(2) 0.013(2) 0.034(2)
C8 0.054(3) 0.024(2) 0.043(3) -0.0010(19) 0.003(2) 0.0087(19)
C13 0.069(4) 0.068(4) 0.042(3) -0.016(3) 0.005(3) 0.013(3)
C7 0.051(3) 0.027(2) 0.040(2) 0.0079(19) 0.008(2) -0.0001(19)
C10 0.042(3) 0.044(3) 0.051(3) 0.010(2) 0.007(2) 0.006(2)
C12 0.068(4) 0.062(3) 0.060(3) 0.019(3) 0.030(3) 0.012(3)
C15 0.070(3) 0.045(3) 0.049(3) -0.014(2) -0.005(3) 0.007(2)
C14 0.043(3) 0.072(4) 0.057(3) 0.009(3) -0.009(2) -0.002(2)

loop_
_atom_type_symbol
_atom_type_description
_atom_type_scat_dispersion_real
_atom_type_scat_dispersion_imag
_atom_type_scat_source
C C 0.0033 0.0016 'International Tables Vol C Tables 4.2.6.8 and 6.1.1.4'
H H 0.0000 0.0000 'International Tables Vol C Tables 4.2.6.8 and 6.1.1.4'
N N 0.0061 0.0033 'International Tables Vol C Tables 4.2.6.8 and 6.1.1.4'
O O 0.0106 0.0060 'International Tables Vol C Tables 4.2.6.8 and 6.1.1.4'

loop_
_geom_angle_atom_site_label_1
_geom_angle_atom_site_label_2
_geom_angle_atom_site_label_3
_geom_angle
_geom_angle_site_symmetry_1
_geom_angle_site_symmetry_3
_geom_angle_publ_flag
C9 N2 C6 110.8(3) . . ?
C1 N1 C4 110.3(4) . . ?
C7 C6 N2 106.5(4) . . ?
C7 C6 C5 130.3(4) . . ?
N2 C6 C5 123.1(3) . . ?
C3 C4 N1 105.5(4) . . ?
C3 C4 C5 130.5(4) . . ?
N1 C4 C5 124.0(4) . . ?
C6 C5 C4 111.2(3) . . ?
C6 C5 C13 110.8(4) . . ?
C4 C5 C13 110.0(4) . . ?
C6 C5 C12 108.5(3) . . ?
C4 C5 C12 108.1(4) . . ?
C13 C5 C12 108.1(4) . . ?
C8 C9 N2 105.8(4) . . ?
C8 C9 C10 129.5(4) . . ?
N2 C9 C10 124.4(4) . . ?
C2 C1 N1 106.7(4) . . ?
C2 C1 C10 127.6(4) . 9_665 ?
N1 C1 C10 125.2(4) . 9_665 ?
C4 C3 C2 109.2(4) . . ?
C1 C2 C3 108.3(4) . . ?
O1 C11 C15 121.6(5) . . ?
O1 C11 C10 120.7(5) . . ?
C15 C11 C10 117.7(4) . . ?
C9 C8 C7 108.5(4) . . ?
C6 C7 C8 108.4(4) . . ?
C9 C10 C1 114.1(3) . 9_665 ?
C9 C10 C11 106.8(4) . . ?
C1 C10 C11 108.8(4) 9_665 . ?
C9 C10 C14 108.3(4) . . ?
C1 C10 C14 110.3(4) 9_665 . ?
C11 C10 C14 108.3(4) . . ?

loop_
_geom_bond_atom_site_label_1
_geom_bond_atom_site_label_2
_geom_bond_distance
_geom_bond_site_symmetry_2
_geom_bond_publ_flag
N2 C9 1.371(5) . ?
N2 C6 1.371(5) . ?
N1 C1 1.377(6) . ?
N1 C4 1.378(5) . ?
C6 C7 1.345(5) . ?
C6 C5 1.507(6) . ?
C4 C3 1.355(6) . ?
C4 C5 1.515(6) . ?
C5 C13 1.535(6) . ?
C5 C12 1.543(6) . ?
C9 C8 1.360(6) . ?
C9 C10 1.515(6) . ?
C1 C2 1.341(6) . ?
C1 C10 1.519(6) 9_665 ?
C3 C2 1.393(6) . ?
C11 O1 1.218(5) . ?
C11 C15 1.481(7) . ?
C11 C10 1.523(7) . ?
C8 C7 1.400(6) . ?
C10 C1 1.519(6) 9_665 ?
C10 C14 1.568(6) . ?
